data_7241735
loop_
_publ_author_name
'Mroz, Damian'
'Wang, Ruimin'
'Englert, Ulli'
'Dronskowski, Richard'

_publ_section_title
;
 Displacement parameters from density-functional theory and their
 validation in the experimental charge density of tartaric acid
;
_journal_issue 4
_journal_name_full CrystEngComm
_journal_page_first 1052
_journal_page_last 1058
_journal_paper_doi 10.1039/D0CE01425G
_journal_volume 23
_journal_year 2021
_chemical_absolute_configuration rmad
_chemical_formula_moiety 'C4 H6 O6'
_chemical_formula_sum 'C4 H6 O6'
_chemical_formula_weight 150.09
_chemical_name_systematic 'RR-tartaric acid'
_space_group_crystal_system monoclinic
_space_group_IT_number 4
_space_group_name_Hall 'P 2yb'
_space_group_name_H-M_alt 'P 1 21 1'
_atom_sites_solution_hydrogens difmap
_atom_sites_solution_primary direct
_audit_creation_method SHELXL-2018/3
_audit_update_record
;
2020-07-31 deposited with the CCDC.	2020-12-07 downloaded from the CCDC.
;
_cell_angle_alpha 90
_cell_angle_beta 100.434(2)
_cell_angle_gamma 90
_cell_formula_units_Z 2
_cell_length_a 6.1757(2)
_cell_length_b 5.9211(2)
_cell_length_c 7.7084(3)
_cell_measurement_reflns_used 6532
_cell_measurement_temperature 100(2)
_cell_measurement_theta_max 53.6
_cell_measurement_theta_min 2.7
_cell_volume 277.212(17)
_computing_cell_refinement 'SMART (Bruker, 2001)'
_computing_data_collection 'SMART (Bruker, 2001)'
_computing_data_reduction 'SAINT-Plus (Bruker, 2009)'
_computing_molecular_graphics 'PLATON (Spek, 2014)'
_computing_publication_material 'SHELXL2013/2 (Sheldrick, 2013)'
_computing_structure_refinement 'SHELXL-2018/3 (Sheldrick, 2018)'
_computing_structure_solution 'SHELXS '
_diffrn_ambient_temperature 100(2)
_diffrn_measured_fraction_theta_full 1.000
_diffrn_measured_fraction_theta_max 0.978
_diffrn_measurement_device_type 'Bruker APEX CCD area detector'
_diffrn_measurement_method '\w scans'
_diffrn_radiation_monochromator graphite
_diffrn_radiation_source 'fine-focus sealed tube'
_diffrn_radiation_type MoK\a
_diffrn_radiation_wavelength 0.71073
_diffrn_reflns_av_R_equivalents 0.0281
_diffrn_reflns_av_unetI/netI 0.0335
_diffrn_reflns_Laue_measured_fraction_full 1.000
_diffrn_reflns_Laue_measured_fraction_max 0.978
_diffrn_reflns_limit_h_max 13
_diffrn_reflns_limit_h_min -14
_diffrn_reflns_limit_k_max 13
_diffrn_reflns_limit_k_min -12
_diffrn_reflns_limit_l_max 16
_diffrn_reflns_limit_l_min -17
_diffrn_reflns_number 14423
_diffrn_reflns_point_group_measured_fraction_full 1.000
_diffrn_reflns_point_group_measured_fraction_max 0.878
_diffrn_reflns_theta_full 25.242
_diffrn_reflns_theta_max 54.520
_diffrn_reflns_theta_min 2.687
_exptl_absorpt_coefficient_mu 0.177
_exptl_absorpt_correction_T_max 1.0000
_exptl_absorpt_correction_T_min 0.9569
_exptl_absorpt_correction_type multi-scan
_exptl_absorpt_process_details 'SADABS 2014/5'
_exptl_crystal_colour colourless
_exptl_crystal_density_diffrn 1.798
_exptl_crystal_description block
_exptl_crystal_F_000 156
_exptl_crystal_size_max 0.300
_exptl_crystal_size_mid 0.300
_exptl_crystal_size_min 0.200
_refine_diff_density_max 0.582
_refine_diff_density_min -0.281
_refine_diff_density_rms 0.084
_refine_ls_abs_structure_details
;
 Flack x determined using 2224 quotients [(I+)-(I-)]/[(I+)+(I-)]
 (Parsons, Flack and Wagner, Acta Cryst. B69 (2013) 249-259).
;
_refine_ls_abs_structure_Flack 0.1(2)
_refine_ls_extinction_method none
_refine_ls_goodness_of_fit_ref 1.120
_refine_ls_hydrogen_treatment refxyz
_refine_ls_matrix_type full
_refine_ls_number_parameters 109
_refine_ls_number_reflns 6147
_refine_ls_number_restraints 1
_refine_ls_restrained_S_all 1.120
_refine_ls_R_factor_all 0.0377
_refine_ls_R_factor_gt 0.0352
_refine_ls_shift/su_max 0.003
_refine_ls_shift/su_mean 0.000
_refine_ls_structure_factor_coef Fsqd
_refine_ls_weighting_details 'w=1/[\s^2^(Fo^2^)+(0.0450P)^2^+0.0040P] where P=(Fo^2^+2Fc^2^)/3'
_refine_ls_weighting_scheme calc
_refine_ls_wR_factor_gt 0.0864
_refine_ls_wR_factor_ref 0.0882
_reflns_Friedel_coverage 0.702
_reflns_Friedel_fraction_full 1.000
_reflns_Friedel_fraction_max 0.767
_reflns_number_gt 5787
_reflns_number_total 6147
_reflns_threshold_expression 'I > 2\s(I)'
_cod_data_source_file d0ce01425g2.cif
_cod_data_source_block 1iam
_cod_depositor_comments 'Adding full bibliography for 7241734--7241735.cif.'
_cod_original_sg_symbol_H-M 'P 21'
_cod_database_code 7241735
_shelx_shelxl_version_number 2018/3
_shelx_space_group_comment
;
The symmetry employed for this shelxl refinement is uniquely defined
by the following loop, which should always be used as a source of
symmetry information in preference to the above space-group names.
They are only intended as comments.
;
_shelx_estimated_absorpt_t_min 0.949
_shelx_estimated_absorpt_t_max 0.966

loop_
_space_group_symop_operation_xyz
'x, y, z'
'-x, y+1/2, -z'

loop_
_atom_site_label
_atom_site_type_symbol
_atom_site_fract_x
_atom_site_fract_y
_atom_site_fract_z
_atom_site_U_iso_or_equiv
_atom_site_adp_type
_atom_site_occupancy
_atom_site_site_symmetry_order
_atom_site_calc_flag
_atom_site_refinement_flags_posn
_atom_site_refinement_flags_adp
_atom_site_refinement_flags_occupancy
_atom_site_disorder_assembly
_atom_site_disorder_group
O1 O 0.69710(8) 0.72960(9) 0.38996(6) 0.01094(7) Uani 1 1 d . . . . .
O2 O 1.02432(8) 0.68807(9) 0.57122(6) 0.01149(7) Uani 1 1 d . . . . .
H2 H 1.090(3) 0.681(4) 0.477(2) 0.022 Uani 1 1 d . . . . .
O3 O 0.48746(7) 0.75484(9) 0.66178(6) 0.01070(7) Uani 1 1 d . . . . .
H3 H 0.440(3) 0.731(4) 0.754(2) 0.024 Uani 1 1 d . . . . .
O4 O 0.76566(7) 1.14507(8) 0.69271(6) 0.00870(6) Uani 1 1 d . . . . .
H4 H 0.626(3) 1.150(4) 0.661(2) 0.023 Uani 1 1 d . . . . .
O5 O 0.65070(9) 1.13804(10) 1.02195(7) 0.01424(8) Uani 1 1 d . . . . .
O6 O 0.82075(9) 0.80231(10) 1.07903(6) 0.01286(8) Uani 1 1 d . . . . .
H6 H 0.765(3) 0.800(4) 1.169(2) 0.023 Uani 1 1 d . . . . .
C1 C 0.80953(9) 0.71528(9) 0.53681(7) 0.00812(7) Uani 1 1 d . . . . .
C2 C 0.71719(9) 0.73658(10) 0.70605(7) 0.00789(7) Uani 1 1 d . . . . .
H2A H 0.759(3) 0.603(3) 0.783(2) 0.022 Uani 1 1 d . . . . .
C3 C 0.81928(9) 0.95233(9) 0.80000(7) 0.00753(7) Uani 1 1 d . . . . .
H3A H 0.964(3) 0.939(3) 0.820(2) 0.020 Uani 1 1 d . . . . .
C4 C 0.75097(9) 0.97792(10) 0.97898(7) 0.00857(7) Uani 1 1 d . . . . .

loop_
_atom_site_aniso_label
_atom_site_aniso_U_11
_atom_site_aniso_U_22
_atom_site_aniso_U_33
_atom_site_aniso_U_23
_atom_site_aniso_U_13
_atom_site_aniso_U_12
O1 0.01173(14) 0.01524(17) 0.00601(13) -0.00070(13) 0.00202(10) -0.00171(14)
O2 0.00901(13) 0.01675(18) 0.00933(15) -0.00165(13) 0.00336(11) 0.00165(13)
H2 0.022 0.026 0.018 -0.002 0.009 0.001
O3 0.00770(12) 0.01572(18) 0.00909(14) -0.00045(12) 0.00261(10) -0.00222(12)
H3 0.021 0.032 0.021 0.004 0.011 -0.003
O4 0.00894(12) 0.00954(13) 0.00783(13) 0.00147(11) 0.00211(10) -0.00038(11)
H4 0.016 0.026 0.026 0.005 0.002 0.002
O5 0.01873(19) 0.01477(18) 0.01066(16) -0.00055(15) 0.00652(14) 0.00574(17)
O6 0.01682(18) 0.01558(18) 0.00693(14) 0.00330(13) 0.00417(12) 0.00533(15)
H6 0.029 0.028 0.014 0.002 0.009 0.003
C1 0.00922(15) 0.00860(16) 0.00701(15) -0.00106(13) 0.00268(12) -0.00063(13)
C2 0.00863(15) 0.00916(16) 0.00626(15) -0.00022(13) 0.00235(11) -0.00078(14)
H2A 0.028 0.018 0.020 0.006 0.005 0.003
C3 0.00807(15) 0.00897(16) 0.00571(15) -0.00003(12) 0.00169(11) -0.00006(13)
H3A 0.013 0.027 0.022 0.000 0.003 0.002
C4 0.00882(16) 0.01114(17) 0.00593(15) -0.00034(13) 0.00183(12) 0.00034(14)

loop_
_atom_type_symbol
_atom_type_description
_atom_type_scat_dispersion_real
_atom_type_scat_dispersion_imag
_atom_type_scat_source
C C 0.0033 0.0016 'International Tables Vol C Tables 4.2.6.8 and 6.1.1.4'
H H 0.0000 0.0000 'International Tables Vol C Tables 4.2.6.8 and 6.1.1.4'
O O 0.0106 0.0060 'International Tables Vol C Tables 4.2.6.8 and 6.1.1.4'

loop_
_geom_angle_atom_site_label_1
_geom_angle_atom_site_label_2
_geom_angle_atom_site_label_3
_geom_angle
_geom_angle_site_symmetry_1
_geom_angle_site_symmetry_3
_geom_angle_publ_flag
C1 O2 H2 115.6(11) . . ?
C2 O3 H3 106.1(12) . . ?
C3 O4 H4 108.2(14) . . ?
C4 O6 H6 111.2(14) . . ?
O1 C1 O2 125.46(5) . . ?
O1 C1 C2 123.49(5) . . ?
O2 C1 C2 111.01(5) . . ?
O3 C2 C1 108.53(4) . . ?
O3 C2 C3 111.05(5) . . ?
C1 C2 C3 106.62(4) . . ?
O3 C2 H2A 110.4(11) . . ?
C1 C2 H2A 110.3(11) . . ?
C3 C2 H2A 109.8(11) . . ?
O4 C3 C4 112.10(4) . . ?
O4 C3 C2 111.15(4) . . ?
C4 C3 C2 110.53(5) . . ?
O4 C3 H3A 107.3(13) . . ?
C4 C3 H3A 106.6(10) . . ?
C2 C3 H3A 109.0(13) . . ?
O5 C4 O6 125.88(5) . . ?
O5 C4 C3 124.44(5) . . ?
O6 C4 C3 109.67(5) . . ?

loop_
_geom_bond_atom_site_label_1
_geom_bond_atom_site_label_2
_geom_bond_distance
_geom_bond_site_symmetry_2
_geom_bond_publ_flag
O1 C1 1.2190(7) . ?
O2 C1 1.3147(7) . ?
O2 H2 0.898(16) . ?
O3 C2 1.4020(7) . ?
O3 H3 0.826(17) . ?
O4 C3 1.4131(7) . ?
O4 H4 0.852(16) . ?
O5 C4 1.2109(8) . ?
O6 C4 1.3196(8) . ?
O6 H6 0.830(17) . ?
C1 C2 1.5207(7) . ?
C2 C3 1.5455(8) . ?
C2 H2A 0.992(18) . ?
C3 C4 1.5216(8) . ?
C3 H3A 0.880(18) . ?

loop_
_geom_torsion_atom_site_label_1
_geom_torsion_atom_site_label_2
_geom_torsion_atom_site_label_3
_geom_torsion_atom_site_label_4
_geom_torsion
_geom_torsion_site_symmetry_1
_geom_torsion_site_symmetry_2
_geom_torsion_site_symmetry_3
_geom_torsion_site_symmetry_4
_geom_torsion_publ_flag
O1 C1 C2 O3 4.90(8) . . . . ?
O2 C1 C2 O3 -177.35(5) . . . . ?
O1 C1 C2 C3 -114.80(6) . . . . ?
O2 C1 C2 C3 62.95(6) . . . . ?
O3 C2 C3 O4 -58.57(6) . . . . ?
C1 C2 C3 O4 59.48(6) . . . . ?
O3 C2 C3 C4 66.57(6) . . . . ?
C1 C2 C3 C4 -175.38(4) . . . . ?
O4 C3 C4 O5 4.13(8) . . . . ?
C2 C3 C4 O5 -120.47(7) . . . . ?
O4 C3 C4 O6 -174.82(5) . . . . ?
C2 C3 C4 O6 60.58(6) . . . . ?
